data_4080297
loop_
_publ_author_name
'Tsoureas, Nikolaos'
'Summerscales, Owen T.'
'Cloke, F. Geoffrey N.'
'Roe, S. Mark'

_publ_section_title
;
 Steric Effects in the Reductive Coupling of CO by Mixed-Sandwich
 Uranium(III) Complexes
;
_journal_issue 5
_journal_name_full Organometallics
_journal_page_first 1353
_journal_paper_doi 10.1021/om301045k
_journal_volume 32
_journal_year 2013
_chemical_formula_moiety 'C26 H33 O2 Si2 U'
_chemical_formula_sum 'C26 H33 O2 Si2 U'
_chemical_formula_weight 671.73
_chemical_name_common complex_15
_chemical_name_systematic
;
 ?
;
_space_group_IT_number 14
_symmetry_cell_setting monoclinic
_symmetry_space_group_name_Hall '-P 2yn'
_symmetry_space_group_name_H-M 'P 1 21/n 1'
_atom_sites_solution_hydrogens geom
_atom_sites_solution_primary direct
_atom_sites_solution_secondary difmap
_audit_creation_method SHELXL-97
_cell_angle_alpha 90.00
_cell_angle_beta 100.83(3)
_cell_angle_gamma 90.00
_cell_formula_units_Z 4
_cell_length_a 12.067(2)
_cell_length_b 13.795(3)
_cell_length_c 17.212(3)
_cell_measurement_reflns_used 26563
_cell_measurement_temperature 173(2)
_cell_measurement_theta_max 27.485
_cell_measurement_theta_min 0.998
_cell_volume 2814.2(10)
_computing_cell_refinement 'HKL Scalepack (Otwinowski & Minor 1997)'
_computing_data_collection 'Collect (Bruker AXS BV, 1997-2004)'
_computing_data_reduction 'HKL Denzo and Scalepack (Otwinowski 1997)'
_computing_structure_refinement 'SHELXL-97 (Sheldrick, 1997)'
_computing_structure_solution 'SHELXL-97 (Sheldrick, 1997)'
_diffrn_ambient_temperature 173(2)
_diffrn_detector_area_resol_mean 9
_diffrn_measured_fraction_theta_full 0.997
_diffrn_measured_fraction_theta_max 0.997
_diffrn_measurement_device_type KappaCCD
_diffrn_measurement_method 'CCD rotation images, thick slices'
_diffrn_radiation_monochromator 'horizonally mounted graphite crystal'
_diffrn_radiation_source 'fine-focus sealed tube'
_diffrn_radiation_type MoK\a
_diffrn_radiation_wavelength 0.71073
_diffrn_reflns_av_R_equivalents 0.1050
_diffrn_reflns_av_sigmaI/netI 0.0584
_diffrn_reflns_limit_h_max 15
_diffrn_reflns_limit_h_min -15
_diffrn_reflns_limit_k_max 17
_diffrn_reflns_limit_k_min -17
_diffrn_reflns_limit_l_max 22
_diffrn_reflns_limit_l_min -22
_diffrn_reflns_number 43058
_diffrn_reflns_theta_full 27.48
_diffrn_reflns_theta_max 27.48
_diffrn_reflns_theta_min 2.41
_exptl_absorpt_coefficient_mu 5.871
_exptl_absorpt_correction_T_max 0.8916
_exptl_absorpt_correction_T_min 0.4535
_exptl_absorpt_correction_type multi-scan
_exptl_absorpt_process_details 'SADABS 2007/2 (Sheldrick, G.M., 2007)'
_exptl_crystal_colour Red
_exptl_crystal_density_diffrn 1.585
_exptl_crystal_density_method 'not measured'
_exptl_crystal_description Plate
_exptl_crystal_F_000 1300
_exptl_crystal_size_max 0.16
_exptl_crystal_size_mid 0.08
_exptl_crystal_size_min 0.02
_refine_diff_density_max 1.474
_refine_diff_density_min -1.434
_refine_diff_density_rms 0.252
_refine_ls_extinction_method none
_refine_ls_goodness_of_fit_ref 1.043
_refine_ls_hydrogen_treatment constr
_refine_ls_matrix_type full
_refine_ls_number_parameters 282
_refine_ls_number_reflns 6427
_refine_ls_number_restraints 30
_refine_ls_restrained_S_all 1.041
_refine_ls_R_factor_all 0.0827
_refine_ls_R_factor_gt 0.0480
_refine_ls_shift/su_max 0.000
_refine_ls_shift/su_mean 0.000
_refine_ls_structure_factor_coef Fsqd
_refine_ls_weighting_details 'calc w=1/[\s^2^(Fo^2^)+(0.0491P)^2^+9.9774P] where P=(Fo^2^+2Fc^2^)/3'
_refine_ls_weighting_scheme calc
_refine_ls_wR_factor_gt 0.1027
_refine_ls_wR_factor_ref 0.1194
_reflns_number_gt 4554
_reflns_number_total 6427
_reflns_threshold_expression >2sigma(I)
_cod_data_source_file om301045k_si_002.cif
_cod_data_source_block 15
_cod_depositor_comments
;
The following automatic conversions were performed:

'_symmetry_cell_setting' value 'Monoclinic' changed to 'monoclinic'
according to /home/saulius/struct/CIF-dictionaries/cif_core.dic
dictionary named 'cif_core.dic' version 2.4.2 from 2011-04-26.

Automatic conversion script
Id: cif_fix_values 1891 2012-01-12 08:04:46Z andrius 
;
_cod_original_cell_volume 2814.1(10)
_cod_original_sg_symbol_H-M P21/n
_cod_database_code 4080297

loop_
_symmetry_equiv_pos_as_xyz
'x, y, z'
'-x+1/2, y+1/2, -z+1/2'
'-x, -y, -z'
'x-1/2, -y-1/2, z-1/2'

loop_
_atom_site_label
_atom_site_type_symbol
_atom_site_fract_x
_atom_site_fract_y
_atom_site_fract_z
_atom_site_U_iso_or_equiv
_atom_site_adp_type
_atom_site_occupancy
_atom_site_symmetry_multiplicity
_atom_site_calc_flag
_atom_site_refinement_flags
_atom_site_disorder_assembly
_atom_site_disorder_group
C1 C 0.2272(7) 0.4299(6) 0.1778(5) 0.0529(19) Uani 1 1 d . . .
C2 C 0.2965(7) 0.3529(7) 0.1590(5) 0.057(2) Uani 1 1 d . . .
C3 C 0.3052(8) 0.2541(7) 0.1802(6) 0.067(2) Uani 1 1 d . . .
C4 C 0.2479(8) 0.1925(7) 0.2256(5) 0.069(3) Uani 1 1 d . . .
C5 C 0.1563(9) 0.2019(7) 0.2650(5) 0.068(3) Uani 1 1 d . . .
C6 C 0.0804(8) 0.2773(8) 0.2770(5) 0.068(3) Uani 1 1 d . . .
C7 C 0.1351(7) 0.4403(6) 0.2174(4) 0.054(2) Uani 1 1 d . . .
C8 C 0.0686(7) 0.3770(6) 0.2573(4) 0.055(2) Uani 1 1 d . A .
C9 C 0.3723(9) 0.5139(8) 0.0548(7) 0.096(4) Uani 1 1 d . . .
H9A H 0.3746 0.5585 0.0993 0.143 Uiso 1 1 calc R . .
H9B H 0.2979 0.5171 0.0203 0.143 Uiso 1 1 calc R . .
H9C H 0.4304 0.5322 0.0247 0.143 Uiso 1 1 calc R . .
C10 C 0.3929(10) 0.3051(8) 0.0076(7) 0.095(4) Uani 1 1 d . . .
H10A H 0.4074 0.2388 0.0272 0.142 Uiso 1 1 calc R . .
H10B H 0.4501 0.3239 -0.0231 0.142 Uiso 1 1 calc R . .
H10C H 0.3179 0.3085 -0.0262 0.142 Uiso 1 1 calc R . .
C11 C -0.0919(12) 0.5533(10) 0.2424(8) 0.126(5) Uani 1 1 d . A .
H11A H -0.1543 0.5823 0.2635 0.189 Uiso 1 1 calc R . .
H11B H -0.1162 0.5408 0.1857 0.189 Uiso 1 1 calc R . .
H11C H -0.0276 0.5978 0.2505 0.189 Uiso 1 1 calc R . .
C13 C 0.5446(9) 0.3809(12) 0.1548(8) 0.127(6) Uani 1 1 d . . .
H13A H 0.5500 0.4245 0.2003 0.191 Uiso 1 1 calc R . .
H13B H 0.6005 0.3998 0.1230 0.191 Uiso 1 1 calc R . .
H13C H 0.5592 0.3142 0.1735 0.191 Uiso 1 1 calc R . .
C14 C -0.1753(10) 0.3571(11) 0.2811(9) 0.122(5) Uani 1 1 d . A .
H14A H -0.1536 0.2954 0.3079 0.183 Uiso 1 1 calc R . .
H14B H -0.2029 0.3453 0.2246 0.183 Uiso 1 1 calc R . .
H14C H -0.2350 0.3875 0.3041 0.183 Uiso 1 1 calc R . .
C15A C 0.013(5) 0.482(6) 0.389(3) 0.129(11) Uani 0.42(5) 1 d P A 1
H15A H 0.0390 0.4273 0.4240 0.194 Uiso 0.42(5) 1 calc PR A 1
H15B H -0.0421 0.5200 0.4117 0.194 Uiso 0.42(5) 1 calc PR A 1
H15C H 0.0778 0.5238 0.3849 0.194 Uiso 0.42(5) 1 calc PR A 1
C15B C -0.012(3) 0.452(4) 0.407(2) 0.129(11) Uani 0.58(5) 1 d P A 2
H15D H 0.0080 0.3888 0.4309 0.194 Uiso 0.58(5) 1 calc PR A 2
H15E H -0.0764 0.4789 0.4269 0.194 Uiso 0.58(5) 1 calc PR A 2
H15F H 0.0527 0.4964 0.4207 0.194 Uiso 0.58(5) 1 calc PR A 2
C16 C -0.0512(10) 0.2008(6) -0.0025(6) 0.073(3) Uani 1 1 d . . .
C17 C 0.0551(10) 0.1486(9) 0.0086(7) 0.086(4) Uani 1 1 d . A .
C18 C 0.0584(10) 0.0946(6) 0.0778(7) 0.081(4) Uani 1 1 d . . .
C19 C -0.0332(15) 0.1160(9) 0.1075(7) 0.095(4) Uani 1 1 d . A .
C20 C -0.0971(9) 0.1760(9) 0.0616(8) 0.084(3) Uani 1 1 d . A .
C211 C -0.076(3) 0.253(2) -0.0836(17) 0.098(5) Uani 0.459(19) 1 d PU B 3
H21A H -0.0088 0.2489 -0.1082 0.147 Uiso 0.459(19) 1 calc PR B 3
H21B H -0.0941 0.3207 -0.0761 0.147 Uiso 0.459(19) 1 calc PR B 3
H21C H -0.1394 0.2210 -0.1179 0.147 Uiso 0.459(19) 1 calc PR B 3
C212 C -0.207(2) 0.189(2) 0.0960(18) 0.098(5) Uani 0.459(19) 1 d PU A 3
H21D H -0.2577 0.2343 0.0629 0.147 Uiso 0.459(19) 1 calc PR B 3
H21E H -0.1878 0.2144 0.1500 0.147 Uiso 0.459(19) 1 calc PR B 3
H21F H -0.2447 0.1260 0.0968 0.147 Uiso 0.459(19) 1 calc PR B 3
C213 C -0.020(3) 0.0396(19) 0.1776(15) 0.098(5) Uani 0.459(19) 1 d PU A 3
H21G H 0.0565 0.0135 0.1877 0.147 Uiso 0.459(19) 1 calc PR B 3
H21H H -0.0744 -0.0133 0.1629 0.147 Uiso 0.459(19) 1 calc PR B 3
H21I H -0.0353 0.0716 0.2255 0.147 Uiso 0.459(19) 1 calc PR B 3
C214 C 0.116(3) 0.0104(19) 0.1310(16) 0.098(5) Uani 0.459(19) 1 d PU B 3
H21J H 0.1842 -0.0099 0.1128 0.147 Uiso 0.459(19) 1 calc PR B 3
H21K H 0.0634 -0.0445 0.1277 0.147 Uiso 0.459(19) 1 calc PR B 3
H21L H 0.1351 0.0327 0.1859 0.147 Uiso 0.459(19) 1 calc PR B 3
C215 C 0.112(3) 0.165(2) -0.0651(16) 0.098(5) Uani 0.459(19) 1 d PU A 3
H21M H 0.0715 0.2165 -0.0983 0.147 Uiso 0.459(19) 1 calc PR B 3
H21N H 0.1088 0.1050 -0.0957 0.147 Uiso 0.459(19) 1 calc PR B 3
H21O H 0.1907 0.1844 -0.0473 0.147 Uiso 0.459(19) 1 calc PR B 3
C216 C -0.129(2) 0.2638(18) -0.0616(18) 0.104(5) Uani 0.541(19) 1 d PU B 4
H21P H -0.0923 0.2792 -0.1062 0.156 Uiso 0.541(19) 1 calc PR B 4
H21Q H -0.1457 0.3240 -0.0358 0.156 Uiso 0.541(19) 1 calc PR B 4
H21R H -0.1996 0.2288 -0.0809 0.156 Uiso 0.541(19) 1 calc PR B 4
C217 C -0.222(2) 0.2262(17) 0.0471(18) 0.104(5) Uani 0.541(19) 1 d PU A 4
H21S H -0.2292 0.2718 0.0028 0.156 Uiso 0.541(19) 1 calc PR B 4
H21T H -0.2320 0.2611 0.0950 0.156 Uiso 0.541(19) 1 calc PR B 4
H21U H -0.2801 0.1759 0.0349 0.156 Uiso 0.541(19) 1 calc PR B 4
C218 C -0.093(2) 0.0850(17) 0.1788(14) 0.104(5) Uani 0.541(19) 1 d PU A 4
H21V H -0.0448 0.0392 0.2132 0.156 Uiso 0.541(19) 1 calc PR B 4
H21W H -0.1657 0.0541 0.1576 0.156 Uiso 0.541(19) 1 calc PR B 4
H21$ H -0.1059 0.1426 0.2093 0.156 Uiso 0.541(19) 1 calc PR B 4
C219 C 0.168(2) 0.0291(16) 0.0862(17) 0.104(5) Uani 0.541(19) 1 d PU B 4
H21$ H 0.2089 0.0447 0.0436 0.156 Uiso 0.541(19) 1 calc PR B 4
H21 H 0.1464 -0.0394 0.0828 0.156 Uiso 0.541(19) 1 calc PR B 4
H21I H 0.2171 0.0416 0.1374 0.156 Uiso 0.541(19) 1 calc PR B 4
C220 C 0.157(2) 0.1237(17) -0.0248(16) 0.104(5) Uani 0.541(19) 1 d PU A 4
H22A H 0.1566 0.1612 -0.0732 0.156 Uiso 0.541(19) 1 calc PR B 4
H22B H 0.1563 0.0544 -0.0371 0.156 Uiso 0.541(19) 1 calc PR B 4
H22C H 0.2250 0.1393 0.0140 0.156 Uiso 0.541(19) 1 calc PR B 4
C25 C -0.0367(6) 0.4598(5) 0.0386(4) 0.0473(17) Uani 1 1 d . . .
C26 C 0.0590(7) 0.4461(5) -0.0007(4) 0.0463(17) Uani 1 1 d . . .
O1 O -0.0718(4) 0.4032(4) 0.0855(3) 0.0506(13) Uani 1 1 d . A .
O2 O 0.1240(4) 0.3740(4) 0.0044(3) 0.0518(13) Uani 1 1 d . . .
Si1 Si -0.0503(2) 0.4391(3) 0.29369(16) 0.0800(9) Uani 1 1 d . . .
Si2 Si 0.3988(2) 0.3890(2) 0.09254(18) 0.0731(8) Uani 1 1 d . . .
U1 U 0.08507(2) 0.285411(18) 0.122415(15) 0.04171(11) Uani 1 1 d . A .

loop_
_atom_site_aniso_label
_atom_site_aniso_U_11
_atom_site_aniso_U_22
_atom_site_aniso_U_33
_atom_site_aniso_U_23
_atom_site_aniso_U_13
_atom_site_aniso_U_12
C1 0.049(4) 0.058(5) 0.054(5) -0.018(4) 0.014(4) -0.011(4)
C2 0.047(4) 0.065(5) 0.060(5) -0.017(4) 0.009(4) -0.011(4)
C3 0.057(5) 0.064(5) 0.067(6) -0.015(5) -0.017(5) -0.004(4)
C4 0.070(6) 0.072(6) 0.053(5) 0.002(4) -0.022(5) -0.003(5)
C5 0.082(7) 0.076(6) 0.039(4) 0.012(4) -0.011(4) -0.013(5)
C6 0.069(6) 0.088(7) 0.041(5) 0.001(4) 0.001(4) -0.022(5)
C7 0.054(5) 0.065(5) 0.044(4) -0.023(4) 0.012(4) -0.019(4)
C8 0.061(5) 0.069(6) 0.036(4) -0.004(4) 0.011(4) -0.017(4)
C9 0.101(8) 0.078(7) 0.130(10) -0.020(7) 0.081(8) -0.019(6)
C10 0.088(8) 0.100(8) 0.107(9) -0.041(7) 0.045(7) -0.015(6)
C11 0.134(11) 0.121(11) 0.146(12) -0.019(9) 0.087(10) 0.039(9)
C13 0.059(7) 0.202(16) 0.121(10) -0.059(11) 0.018(7) -0.017(8)
C14 0.084(8) 0.143(12) 0.150(12) -0.042(10) 0.048(8) -0.021(8)
C15A 0.107(19) 0.24(4) 0.062(16) -0.048(19) 0.069(10) -0.056(18)
C15B 0.107(19) 0.24(4) 0.062(16) -0.048(19) 0.069(10) -0.056(18)
C16 0.106(8) 0.036(5) 0.056(5) 0.002(4) -0.040(6) -0.006(5)
C17 0.090(8) 0.081(7) 0.096(8) -0.060(7) 0.041(7) -0.043(6)
C18 0.093(8) 0.035(5) 0.090(8) -0.014(5) -0.051(7) 0.009(5)
C19 0.143(12) 0.068(7) 0.067(7) 0.005(6) 0.002(8) -0.052(8)
C20 0.074(7) 0.074(7) 0.102(9) -0.037(7) 0.013(7) -0.023(6)
C211 0.113(10) 0.075(8) 0.091(9) -0.009(6) -0.015(7) -0.027(7)
C212 0.113(10) 0.075(8) 0.091(9) -0.009(6) -0.015(7) -0.027(7)
C213 0.113(10) 0.075(8) 0.091(9) -0.009(6) -0.015(7) -0.027(7)
C214 0.113(10) 0.075(8) 0.091(9) -0.009(6) -0.015(7) -0.027(7)
C215 0.113(10) 0.075(8) 0.091(9) -0.009(6) -0.015(7) -0.027(7)
C216 0.106(9) 0.076(7) 0.117(10) -0.025(6) -0.015(7) -0.007(6)
C217 0.106(9) 0.076(7) 0.117(10) -0.025(6) -0.015(7) -0.007(6)
C218 0.106(9) 0.076(7) 0.117(10) -0.025(6) -0.015(7) -0.007(6)
C219 0.106(9) 0.076(7) 0.117(10) -0.025(6) -0.015(7) -0.007(6)
C220 0.106(9) 0.076(7) 0.117(10) -0.025(6) -0.015(7) -0.007(6)
C25 0.052(4) 0.045(4) 0.044(4) -0.003(3) 0.008(4) 0.000(3)
C26 0.066(5) 0.036(4) 0.037(4) 0.000(3) 0.007(4) -0.005(3)
O1 0.061(3) 0.046(3) 0.045(3) 0.007(2) 0.012(3) -0.002(3)
O2 0.063(3) 0.042(3) 0.050(3) 0.003(2) 0.012(3) 0.009(3)
Si1 0.0669(17) 0.117(2) 0.0627(16) -0.0225(16) 0.0304(14) -0.0143(16)
Si2 0.0573(15) 0.0807(18) 0.0869(19) -0.0310(15) 0.0274(14) -0.0152(13)
U1 0.04962(17) 0.03493(15) 0.03720(15) 0.00104(12) -0.00048(11) -0.00593(13)

loop_
_atom_type_symbol
_atom_type_description
_atom_type_scat_dispersion_real
_atom_type_scat_dispersion_imag
_atom_type_scat_source
C C 0.0033 0.0016 'International Tables Vol C Tables 4.2.6.8 and 6.1.1.4'
H H 0.0000 0.0000 'International Tables Vol C Tables 4.2.6.8 and 6.1.1.4'
O O 0.0106 0.0060 'International Tables Vol C Tables 4.2.6.8 and 6.1.1.4'
Si Si 0.0817 0.0704 'International Tables Vol C Tables 4.2.6.8 and 6.1.1.4'
U U -9.6767 9.6646 'International Tables Vol C Tables 4.2.6.8 and 6.1.1.4'

loop_
_geom_angle_atom_site_label_1
_geom_angle_atom_site_label_2
_geom_angle_atom_site_label_3
_geom_angle
_geom_angle_site_symmetry_1
_geom_angle_site_symmetry_3
C7 C1 C2 137.0(8) . .
C7 C1 U1 74.9(4) . .
C2 C1 U1 74.3(4) . .
C3 C2 C1 132.8(8) . .
C3 C2 Si2 112.6(7) . .
C1 C2 Si2 114.6(6) . .
C3 C2 U1 75.3(5) . .
C1 C2 U1 74.8(4) . .
Si2 C2 U1 130.3(4) . .
C2 C3 C4 134.6(9) . .
C2 C3 U1 74.3(5) . .
C4 C3 U1 75.5(5) . .
C5 C4 C3 135.9(9) . .
C5 C4 U1 74.6(5) . .
C3 C4 U1 74.0(5) . .
C4 C5 C6 136.1(9) . .
C4 C5 U1 75.3(5) . .
C6 C5 U1 73.6(5) . .
C8 C6 C5 135.4(9) . .
C8 C6 U1 75.0(5) . .
C5 C6 U1 75.6(5) . .
C1 C7 C8 136.4(8) . .
C1 C7 U1 74.5(4) . .
C8 C7 U1 74.1(4) . .
C6 C8 C7 131.4(8) . .
C6 C8 Si1 114.3(6) . .
C7 C8 Si1 114.2(6) . .
C6 C8 U1 74.3(5) . .
C7 C8 U1 74.7(4) . .
Si1 C8 U1 133.6(4) . .
Si2 C9 H9A 109.5 . .
Si2 C9 H9B 109.5 . .
H9A C9 H9B 109.5 . .
Si2 C9 H9C 109.5 . .
H9A C9 H9C 109.5 . .
H9B C9 H9C 109.5 . .
Si2 C10 H10A 109.5 . .
Si2 C10 H10B 109.5 . .
H10A C10 H10B 109.5 . .
Si2 C10 H10C 109.5 . .
H10A C10 H10C 109.5 . .
H10B C10 H10C 109.5 . .
Si1 C11 H11A 109.5 . .
Si1 C11 H11B 109.5 . .
H11A C11 H11B 109.5 . .
Si1 C11 H11C 109.5 . .
H11A C11 H11C 109.5 . .
H11B C11 H11C 109.5 . .
Si2 C13 H13A 109.5 . .
Si2 C13 H13B 109.5 . .
H13A C13 H13B 109.5 . .
Si2 C13 H13C 109.5 . .
H13A C13 H13C 109.5 . .
H13B C13 H13C 109.5 . .
Si1 C14 H14A 109.5 . .
Si1 C14 H14B 109.5 . .
H14A C14 H14B 109.5 . .
Si1 C14 H14C 109.5 . .
H14A C14 H14C 109.5 . .
H14B C14 H14C 109.5 . .
Si1 C15A H15A 109.5 . .
Si1 C15A H15B 109.5 . .
H15A C15A H15B 109.5 . .
Si1 C15A H15C 109.5 . .
H15A C15A H15C 109.5 . .
H15B C15A H15C 109.5 . .
Si1 C15B H15D 109.5 . .
Si1 C15B H15E 109.5 . .
H15D C15B H15E 109.5 . .
Si1 C15B H15F 109.5 . .
H15D C15B H15F 109.5 . .
H15E C15B H15F 109.5 . .
C20 C16 C17 104.6(9) . .
C20 C16 C216 112.9(16) . .
C17 C16 C216 142.2(17) . .
C20 C16 C211 143.8(17) . .
C17 C16 C211 111.2(17) . .
C216 C16 C211 31.1(14) . .
C20 C16 U1 75.2(5) . .
C17 C16 U1 73.8(5) . .
C216 C16 U1 119.4(10) . .
C211 C16 U1 120.1(11) . .
C18 C17 C16 105.1(9) . .
C18 C17 C220 108.1(16) . .
C16 C17 C220 146.6(16) . .
C18 C17 C215 145.0(17) . .
C16 C17 C215 109.3(16) . .
C220 C17 C215 37.3(12) . .
C18 C17 U1 77.0(5) . .
C16 C17 U1 75.1(5) . .
C220 C17 U1 115.6(9) . .
C215 C17 U1 117.8(10) . .
C19 C18 C17 108.3(9) . .
C19 C18 C214 104.3(18) . .
C17 C18 C214 146.8(19) . .
C19 C18 C219 145.9(17) . .
C17 C18 C219 105.7(17) . .
C214 C18 C219 41.6(12) . .
C19 C18 U1 75.1(6) . .
C17 C18 U1 73.2(5) . .
C214 C18 U1 122.3(10) . .
C219 C18 U1 117.9(9) . .
C20 C19 C18 110.5(11) . .
C20 C19 C213 148.2(19) . .
C18 C19 C213 100.0(18) . .
C20 C19 C218 109.6(17) . .
C18 C19 C218 139.7(17) . .
C213 C19 C218 39.7(12) . .
C20 C19 U1 75.5(6) . .
C18 C19 U1 76.7(6) . .
C213 C19 U1 121.5(10) . .
C218 C19 U1 117.5(9) . .
C19 C20 C16 111.5(11) . .
C19 C20 C212 107.1(17) . .
C16 C20 C212 141.2(17) . .
C19 C20 C217 142.3(17) . .
C16 C20 C217 105.8(16) . .
C212 C20 C217 35.4(12) . .
C19 C20 U1 76.9(6) . .
C16 C20 U1 75.5(5) . .
C212 C20 U1 118.4(10) . .
C217 C20 U1 118.8(9) . .
C16 C211 H21A 109.5 . .
C16 C211 H21B 109.5 . .
H21A C211 H21B 109.5 . .
C16 C211 H21C 109.5 . .
H21A C211 H21C 109.5 . .
H21B C211 H21C 109.5 . .
C20 C212 H21D 109.5 . .
C20 C212 H21E 109.5 . .
H21D C212 H21E 109.5 . .
C20 C212 H21F 109.5 . .
H21D C212 H21F 109.5 . .
H21E C212 H21F 109.5 . .
C19 C213 H21G 109.5 . .
C19 C213 H21H 109.5 . .
H21G C213 H21H 109.5 . .
C19 C213 H21I 109.5 . .
H21G C213 H21I 109.5 . .
H21H C213 H21I 109.5 . .
C18 C214 H21J 109.5 . .
C18 C214 H21K 109.5 . .
H21J C214 H21K 109.5 . .
C18 C214 H21L 109.5 . .
H21J C214 H21L 109.5 . .
H21K C214 H21L 109.5 . .
C17 C215 H21M 109.5 . .
C17 C215 H21N 109.5 . .
H21M C215 H21N 109.5 . .
C17 C215 H21O 109.5 . .
H21M C215 H21O 109.5 . .
H21N C215 H21O 109.5 . .
C16 C216 H21P 109.5 . .
C16 C216 H21Q 109.5 . .
H21P C216 H21Q 109.5 . .
C16 C216 H21R 109.5 . .
H21P C216 H21R 109.5 . .
H21Q C216 H21R 109.5 . .
C20 C217 H21S 109.5 . .
C20 C217 H21T 109.5 . .
H21S C217 H21T 109.5 . .
C20 C217 H21U 109.5 . .
H21S C217 H21U 109.5 . .
H21T C217 H21U 109.5 . .
C19 C218 H21V 109.5 . .
C19 C218 H21W 109.5 . .
H21V C218 H21W 109.5 . .
C19 C218 H21$ 109.5 . .
H21V C218 H21$ 109.5 . .
H21W C218 H21$ 109.5 . .
C18 C219 H21$ 109.5 . .
C18 C219 H21 109.5 . .
H21$ C219 H21 109.5 . .
C18 C219 H21I 109.5 . .
H21$ C219 H21I 109.5 . .
H21 C219 H21I 109.5 . .
C17 C220 H22A 109.5 . .
C17 C220 H22B 109.5 . .
H22A C220 H22B 109.5 . .
C17 C220 H22C 109.5 . .
H22A C220 H22C 109.5 . .
H22B C220 H22C 109.5 . .
O1 C25 C26 142.1(7) . 3_565
O1 C25 C26 127.7(7) . .
C26 C25 C26 90.2(6) 3_565 .
O1 C25 U1 52.6(4) . .
C26 C25 U1 162.1(6) 3_565 .
C26 C25 U1 76.3(4) . .
O2 C26 C25 142.7(7) . 3_565
O2 C26 C25 127.5(7) . .
C25 C26 C25 89.8(6) 3_565 .
O2 C26 U1 52.8(4) . .
C25 C26 U1 161.6(5) 3_565 .
C25 C26 U1 76.0(4) . .
C25 O1 U1 103.8(5) . .
C26 O2 U1 103.5(4) . .
C15A Si1 C11 101(3) . .
C15A Si1 C14 120.6(17) . .
C11 Si1 C14 108.9(7) . .
C15A Si1 C8 104(2) . .
C11 Si1 C8 112.9(4) . .
C14 Si1 C8 109.6(5) . .
C15A Si1 C15B 19(2) . .
C11 Si1 C15B 113.5(17) . .
C14 Si1 C15B 102.2(13) . .
C8 Si1 C15B 109.1(14) . .
C9 Si2 C10 109.0(6) . .
C9 Si2 C13 109.7(7) . .
C10 Si2 C13 107.8(6) . .
C9 Si2 C2 111.5(4) . .
C10 Si2 C2 112.2(4) . .
C13 Si2 C2 106.5(5) . .
O1 U1 O2 73.87(16) . .
O1 U1 C6 97.1(3) . .
O2 U1 C6 151.0(2) . .
O1 U1 C2 118.6(2) . .
O2 U1 C2 72.8(2) . .
C6 U1 C2 88.7(3) . .
O1 U1 C8 74.7(2) . .
O2 U1 C8 122.1(2) . .
C6 U1 C8 30.7(3) . .
C2 U1 C8 81.7(2) . .
O1 U1 C1 90.6(2) . .
O2 U1 C1 73.7(2) . .
C6 U1 C1 79.0(3) . .
C2 U1 C1 30.8(2) . .
C8 U1 C1 59.3(2) . .
O1 U1 C7 73.1(2) . .
O2 U1 C7 92.9(2) . .
C6 U1 C7 58.2(3) . .
C2 U1 C7 59.0(2) . .
C8 U1 C7 31.2(2) . .
C1 U1 C7 30.6(2) . .
O1 U1 C3 148.3(2) . .
O2 U1 C3 93.2(3) . .
C6 U1 C3 80.2(3) . .
C2 U1 C3 30.4(3) . .
C8 U1 C3 89.1(3) . .
C1 U1 C3 57.8(3) . .
C7 U1 C3 79.0(3) . .
O1 U1 C17 106.3(3) . .
O2 U1 C17 76.8(3) . .
C6 U1 C17 132.0(4) . .
C2 U1 C17 114.0(3) . .
C8 U1 C17 159.5(3) . .
C1 U1 C17 140.1(3) . .
C7 U1 C17 169.2(3) . .
C3 U1 C17 98.3(3) . .
O1 U1 C5 127.5(3) . .
O2 U1 C5 150.9(3) . .
C6 U1 C5 30.8(3) . .
C2 U1 C5 78.9(3) . .
C8 U1 C5 58.5(3) . .
C1 U1 C5 85.5(3) . .
C7 U1 C5 77.9(3) . .
C3 U1 C5 58.1(3) . .
C17 U1 C5 109.7(4) . .
O1 U1 C20 75.0(3) . .
O2 U1 C20 102.8(3) . .
C6 U1 C20 101.2(4) . .
C2 U1 C20 162.3(3) . .
C8 U1 C20 114.2(3) . .
C1 U1 C20 165.6(3) . .
C7 U1 C20 138.6(3) . .
C3 U1 C20 136.6(3) . .
C17 U1 C20 48.8(3) . .
C5 U1 C20 102.1(4) . .
O1 U1 C4 154.2(3) . .
O2 U1 C4 122.8(3) . .
C6 U1 C4 58.4(3) . .
C2 U1 C4 57.9(3) . .
C8 U1 C4 79.5(3) . .
C1 U1 C4 77.4(3) . .
C7 U1 C4 85.7(3) . .
C3 U1 C4 30.5(3) . .
C17 U1 C4 97.3(4) . .
C5 U1 C4 30.1(3) . .
C20 U1 C4 115.2(4) . .

loop_
_geom_bond_atom_site_label_1
_geom_bond_atom_site_label_2
_geom_bond_distance
_geom_bond_site_symmetry_2
C1 C7 1.417(10) .
C1 C2 1.426(11) .
C1 U1 2.685(7) .
C2 C3 1.409(13) .
C2 Si2 1.901(9) .
C2 U1 2.678(8) .
C3 C4 1.419(14) .
C3 U1 2.690(9) .
C4 C5 1.407(15) .
C4 U1 2.710(8) .
C5 C6 1.427(14) .
C5 U1 2.701(8) .
C6 C8 1.417(13) .
C6 U1 2.674(9) .
C7 C8 1.444(11) .
C7 U1 2.689(7) .
C8 Si1 1.878(9) .
C8 U1 2.682(8) .
C9 Si2 1.848(12) .
C9 H9A 0.9800 .
C9 H9B 0.9800 .
C9 H9C 0.9800 .
C10 Si2 1.855(10) .
C10 H10A 0.9800 .
C10 H10B 0.9800 .
C10 H10C 0.9800 .
C11 Si1 1.829(14) .
C11 H11A 0.9800 .
C11 H11B 0.9800 .
C11 H11C 0.9800 .
C13 Si2 1.884(11) .
C13 H13A 0.9800 .
C13 H13B 0.9800 .
C13 H13C 0.9800 .
C14 Si1 1.865(12) .
C14 H14A 0.9800 .
C14 H14B 0.9800 .
C14 H14C 0.9800 .
C15A Si1 1.78(5) .
C15A H15A 0.9800 .
C15A H15B 0.9800 .
C15A H15C 0.9800 .
C15B Si1 1.93(4) .
C15B H15D 0.9800 .
C15B H15E 0.9800 .
C15B H15F 0.9800 .
C16 C20 1.368(16) .
C16 C17 1.453(15) .
C16 C216 1.52(3) .
C16 C211 1.55(3) .
C16 U1 2.713(8) .
C17 C18 1.399(16) .
C17 C220 1.49(3) .
C17 C215 1.57(3) .
C17 U1 2.696(8) .
C18 C19 1.336(17) .
C18 C214 1.56(3) .
C18 C219 1.59(2) .
C18 U1 2.745(8) .
C19 C20 1.294(17) .
C19 C213 1.59(3) .
C19 C218 1.60(3) .
C19 U1 2.725(10) .
C20 C212 1.56(3) .
C20 C217 1.64(3) .
C20 U1 2.709(10) .
C211 H21A 0.9800 .
C211 H21B 0.9800 .
C211 H21C 0.9800 .
C212 H21D 0.9800 .
C212 H21E 0.9800 .
C212 H21F 0.9800 .
C213 H21G 0.9800 .
C213 H21H 0.9800 .
C213 H21I 0.9800 .
C214 H21J 0.9800 .
C214 H21K 0.9800 .
C214 H21L 0.9800 .
C215 H21M 0.9800 .
C215 H21N 0.9800 .
C215 H21O 0.9800 .
C216 H21P 0.9800 .
C216 H21Q 0.9800 .
C216 H21R 0.9800 .
C217 H21S 0.9800 .
C217 H21T 0.9800 .
C217 H21U 0.9800 .
C218 H21V 0.9800 .
C218 H21W 0.9800 .
C218 H21$ 0.9800 .
C219 H21$ 0.9800 .
C219 H21 0.9800 .
C219 H21I 0.9800 .
C220 H22A 0.9800 .
C220 H22B 0.9800 .
C220 H22C 0.9800 .
C25 O1 1.253(8) .
C25 C26 1.455(10) 3_565
C25 C26 1.456(10) .
C25 U1 3.038(8) .
C26 O2 1.259(9) .
C26 C25 1.455(10) 3_565
C26 U1 3.041(7) .
O1 U1 2.485(5) .
O2 U1 2.490(5) .

loop_
_geom_torsion_atom_site_label_1
_geom_torsion_atom_site_label_2
_geom_torsion_atom_site_label_3
_geom_torsion_atom_site_label_4
_geom_torsion
_geom_torsion_site_symmetry_1
_geom_torsion_site_symmetry_4
C7 C1 C2 C3 -6.6(17) . .
U1 C1 C2 C3 -52.4(9) . .
C7 C1 C2 Si2 173.6(8) . .
U1 C1 C2 Si2 127.8(5) . .
C7 C1 C2 U1 45.7(10) . .
C1 C2 C3 C4 2.1(16) . .
Si2 C2 C3 C4 -178.1(8) . .
U1 C2 C3 C4 -50.1(10) . .
C1 C2 C3 U1 52.2(9) . .
Si2 C2 C3 U1 -128.0(5) . .
C2 C3 C4 C5 3.7(18) . .
U1 C3 C4 C5 -46.1(10) . .
C2 C3 C4 U1 49.7(10) . .
C3 C4 C5 C6 -0.1(18) . .
U1 C4 C5 C6 -46.0(10) . .
C3 C4 C5 U1 45.9(10) . .
C4 C5 C6 C8 -3.7(18) . .
U1 C5 C6 C8 -50.2(10) . .
C4 C5 C6 U1 46.5(10) . .
C2 C1 C7 C8 -0.1(17) . .
U1 C1 C7 C8 45.5(9) . .
C2 C1 C7 U1 -45.6(10) . .
C5 C6 C8 C7 -1.8(16) . .
U1 C6 C8 C7 -52.2(8) . .
C5 C6 C8 Si1 -178.3(8) . .
U1 C6 C8 Si1 131.2(5) . .
C5 C6 C8 U1 50.4(10) . .
C1 C7 C8 C6 6.5(16) . .
U1 C7 C8 C6 52.1(8) . .
C1 C7 C8 Si1 -176.9(8) . .
U1 C7 C8 Si1 -131.4(5) . .
C1 C7 C8 U1 -45.6(9) . .
C20 C16 C17 C18 2.3(9) . .
C216 C16 C17 C18 -170.8(17) . .
C211 C16 C17 C18 -171.6(12) . .
U1 C16 C17 C18 71.8(6) . .
C20 C16 C17 C220 176.3(18) . .
C216 C16 C17 C220 3(3) . .
C211 C16 C17 C220 2(2) . .
U1 C16 C17 C220 -114.1(19) . .
C20 C16 C17 C215 175.8(11) . .
C216 C16 C17 C215 3(2) . .
C211 C16 C17 C215 1.9(16) . .
U1 C16 C17 C215 -114.7(11) . .
C20 C16 C17 U1 -69.5(6) . .
C216 C16 C17 U1 117.4(18) . .
C211 C16 C17 U1 116.5(12) . .
C16 C17 C18 C19 -2.9(10) . .
C220 C17 C18 C19 -179.5(11) . .
C215 C17 C18 C19 -172.2(18) . .
U1 C17 C18 C19 67.4(7) . .
C16 C17 C18 C214 166(2) . .
C220 C17 C18 C214 -11(2) . .
C215 C17 C18 C214 -4(3) . .
U1 C17 C18 C214 -124(2) . .
C16 C17 C18 C219 174.6(9) . .
C220 C17 C18 C219 -2.0(14) . .
C215 C17 C18 C219 5(2) . .
U1 C17 C18 C219 -115.0(9) . .
C16 C17 C18 U1 -70.4(5) . .
C220 C17 C18 U1 113.1(10) . .
C215 C17 C18 U1 120.3(19) . .
C17 C18 C19 C20 2.6(12) . .
C214 C18 C19 C20 -171.0(12) . .
C219 C18 C19 C20 -173.2(17) . .
U1 C18 C19 C20 68.8(8) . .
C17 C18 C19 C213 173.6(10) . .
C214 C18 C19 C213 0.0(14) . .
C219 C18 C19 C213 -2(2) . .
U1 C18 C19 C213 -120.2(10) . .
C17 C18 C19 C218 176.7(15) . .
C214 C18 C19 C218 3(2) . .
C219 C18 C19 C218 1(3) . .
U1 C18 C19 C218 -117.1(17) . .
C17 C18 C19 U1 -66.2(7) . .
C214 C18 C19 U1 120.2(10) . .
C219 C18 C19 U1 118.0(18) . .
C18 C19 C20 C16 -1.0(13) . .
C213 C19 C20 C16 -164(2) . .
C218 C19 C20 C16 -177.0(10) . .
U1 C19 C20 C16 68.4(7) . .
C18 C19 C20 C212 174.4(12) . .
C213 C19 C20 C212 11(3) . .
C218 C19 C20 C212 -1.6(16) . .
U1 C19 C20 C212 -116.1(11) . .
C18 C19 C20 C217 170.0(16) . .
C213 C19 C20 C217 7(4) . .
C218 C19 C20 C217 -6(2) . .
U1 C19 C20 C217 -120.5(18) . .
C18 C19 C20 U1 -69.5(8) . .
C213 C19 C20 U1 127(2) . .
C218 C19 C20 U1 114.5(10) . .
C17 C16 C20 C19 -0.8(11) . .
C216 C16 C20 C19 174.6(12) . .
C211 C16 C20 C19 170(2) . .
U1 C16 C20 C19 -69.3(8) . .
C17 C16 C20 C212 -173.9(18) . .
C216 C16 C20 C212 2(2) . .
C211 C16 C20 C212 -4(3) . .
U1 C16 C20 C212 117.6(19) . .
C17 C16 C20 C217 -175.2(10) . .
C216 C16 C20 C217 0.2(15) . .
C211 C16 C20 C217 -5(2) . .
U1 C16 C20 C217 116.3(9) . .
C17 C16 C20 U1 68.5(6) . .
C216 C16 C20 U1 -116.1(11) . .
C211 C16 C20 U1 -121(2) . .
O1 C25 C26 O2 0.9(13) . .
C26 C25 C26 O2 -179.5(10) 3_565 .
U1 C25 C26 O2 12.4(7) . .
O1 C25 C26 C25 -179.5(10) . 3_565
C26 C25 C26 C25 0.0 3_565 3_565
U1 C25 C26 C25 -168.1(5) . 3_565
O1 C25 C26 U1 -11.4(7) . .
C26 C25 C26 U1 168.1(5) 3_565 .
C26 C25 O1 U1 -165.2(9) 3_565 .
C26 C25 O1 U1 14.0(9) . .
C25 C26 O2 U1 165.6(10) 3_565 .
C25 C26 O2 U1 -15.1(9) . .
C6 C8 Si1 C15A 90(2) . .
C7 C8 Si1 C15A -87(2) . .
U1 C8 Si1 C15A -179(2) . .
C6 C8 Si1 C11 -161.7(8) . .
C7 C8 Si1 C11 21.1(8) . .
U1 C8 Si1 C11 -70.5(8) . .
C6 C8 Si1 C14 -40.1(8) . .
C7 C8 Si1 C14 142.7(7) . .
U1 C8 Si1 C14 51.1(8) . .
C6 C8 Si1 C15B 71.1(17) . .
C7 C8 Si1 C15B -106.1(17) . .
U1 C8 Si1 C15B 162.3(16) . .
C3 C2 Si2 C9 172.2(7) . .
C1 C2 Si2 C9 -8.0(8) . .
U1 C2 Si2 C9 82.7(7) . .
C3 C2 Si2 C10 49.6(8) . .
C1 C2 Si2 C10 -130.6(7) . .
U1 C2 Si2 C10 -40.0(8) . .
C3 C2 Si2 C13 -68.2(8) . .
C1 C2 Si2 C13 111.7(8) . .
U1 C2 Si2 C13 -157.7(7) . .
C25 O1 U1 O2 -14.3(4) . .
C25 O1 U1 C6 137.5(5) . .
C25 O1 U1 C2 45.1(5) . .
C25 O1 U1 C8 116.4(5) . .
C25 O1 U1 C1 58.5(5) . .
C25 O1 U1 C7 84.0(5) . .
C25 O1 U1 C3 54.7(7) . .
C25 O1 U1 C17 -84.8(5) . .
C25 O1 U1 C5 143.3(5) . .
C25 O1 U1 C20 -122.8(5) . .
C25 O1 U1 C4 120.0(7) . .
C26 O2 U1 O1 14.6(4) . .
C26 O2 U1 C6 -60.6(7) . .
C26 O2 U1 C2 -113.1(5) . .
C26 O2 U1 C8 -45.0(5) . .
C26 O2 U1 C1 -80.9(5) . .
C26 O2 U1 C7 -56.8(5) . .
C26 O2 U1 C3 -136.0(5) . .
C26 O2 U1 C17 126.2(5) . .
C26 O2 U1 C5 -126.9(6) . .
C26 O2 U1 C20 84.6(5) . .
C26 O2 U1 C4 -143.6(5) . .
C8 C6 U1 O1 -43.0(5) . .
C5 C6 U1 O1 171.0(5) . .
C8 C6 U1 O2 26.4(9) . .
C5 C6 U1 O2 -119.6(6) . .
C8 C6 U1 C2 75.7(5) . .
C5 C6 U1 C2 -70.3(5) . .
C5 C6 U1 C8 -146.0(8) . .
C8 C6 U1 C1 46.3(5) . .
C5 C6 U1 C1 -99.8(5) . .
C8 C6 U1 C7 22.0(5) . .
C5 C6 U1 C7 -124.0(6) . .
C8 C6 U1 C3 105.1(5) . .
C5 C6 U1 C3 -40.9(5) . .
C8 C6 U1 C17 -162.5(5) . .
C5 C6 U1 C17 51.5(7) . .
C8 C6 U1 C5 146.0(8) . .
C8 C6 U1 C20 -119.0(6) . .
C5 C6 U1 C20 94.9(6) . .
C8 C6 U1 C4 128.2(6) . .
C5 C6 U1 C4 -17.8(5) . .
C3 C2 U1 O1 170.0(5) . .
C1 C2 U1 O1 26.9(6) . .
Si2 C2 U1 O1 -82.7(6) . .
C3 C2 U1 O2 -130.0(6) . .
C1 C2 U1 O2 86.9(5) . .
Si2 C2 U1 O2 -22.7(5) . .
C3 C2 U1 C6 72.6(6) . .
C1 C2 U1 C6 -70.5(5) . .
Si2 C2 U1 C6 179.9(6) . .
C3 C2 U1 C8 102.6(6) . .
C1 C2 U1 C8 -40.5(5) . .
Si2 C2 U1 C8 -150.1(6) . .
C3 C2 U1 C1 143.1(8) . .
Si2 C2 U1 C1 -109.6(8) . .
C3 C2 U1 C7 125.6(6) . .
C1 C2 U1 C7 -17.5(5) . .
Si2 C2 U1 C7 -127.1(7) . .
C1 C2 U1 C3 -143.1(8) . .
Si2 C2 U1 C3 107.3(8) . .
C3 C2 U1 C17 -63.6(7) . .
C1 C2 U1 C17 153.3(5) . .
Si2 C2 U1 C17 43.7(7) . .
C3 C2 U1 C5 43.2(6) . .
C1 C2 U1 C5 -99.9(5) . .
Si2 C2 U1 C5 150.5(6) . .
C3 C2 U1 C20 -51.9(14) . .
C1 C2 U1 C20 165.0(12) . .
Si2 C2 U1 C20 55.4(15) . .
C3 C2 U1 C4 19.8(5) . .
C1 C2 U1 C4 -123.3(6) . .
Si2 C2 U1 C4 127.1(7) . .
C6 C8 U1 O1 135.5(5) . .
C7 C8 U1 O1 -82.5(5) . .
Si1 C8 U1 O1 26.6(5) . .
C6 C8 U1 O2 -165.3(5) . .
C7 C8 U1 O2 -23.2(6) . .
Si1 C8 U1 O2 85.8(6) . .
C7 C8 U1 C6 142.1(8) . .
Si1 C8 U1 C6 -108.9(8) . .
C6 C8 U1 C2 -101.7(6) . .
C7 C8 U1 C2 40.4(5) . .
Si1 C8 U1 C2 149.4(6) . .
C6 C8 U1 C1 -124.4(6) . .
C7 C8 U1 C1 17.6(5) . .
Si1 C8 U1 C1 126.7(6) . .
C6 C8 U1 C7 -142.1(8) . .
Si1 C8 U1 C7 109.0(8) . .
C6 C8 U1 C3 -72.0(6) . .
C7 C8 U1 C3 70.0(5) . .
Si1 C8 U1 C3 179.1(6) . .
C6 C8 U1 C17 39.8(12) . .
C7 C8 U1 C17 -178.1(10) . .
Si1 C8 U1 C17 -69.1(12) . .
C6 C8 U1 C5 -19.6(5) . .
C7 C8 U1 C5 122.5(6) . .
Si1 C8 U1 C5 -128.5(6) . .
C6 C8 U1 C20 70.1(6) . .
C7 C8 U1 C20 -147.9(6) . .
Si1 C8 U1 C20 -38.8(7) . .
C6 C8 U1 C4 -42.9(5) . .
C7 C8 U1 C4 99.1(5) . .
Si1 C8 U1 C4 -151.8(6) . .
C7 C1 U1 O1 53.8(5) . .
C2 C1 U1 O1 -156.6(5) . .
C7 C1 U1 O2 126.8(5) . .
C2 C1 U1 O2 -83.6(5) . .
C7 C1 U1 C6 -43.3(5) . .
C2 C1 U1 C6 106.3(5) . .
C7 C1 U1 C2 -149.6(8) . .
C7 C1 U1 C8 -17.9(5) . .
C2 C1 U1 C8 131.7(6) . .
C2 C1 U1 C7 149.6(8) . .
C7 C1 U1 C3 -128.5(6) . .
C2 C1 U1 C3 21.1(5) . .
C7 C1 U1 C17 170.6(6) . .
C2 C1 U1 C17 -39.8(8) . .
C7 C1 U1 C5 -73.7(5) . .
C2 C1 U1 C5 75.9(5) . .
C7 C1 U1 C20 48.8(15) . .
C2 C1 U1 C20 -161.6(13) . .
C7 C1 U1 C4 -103.1(6) . .
C2 C1 U1 C4 46.5(5) . .
C1 C7 U1 O1 -122.4(5) . .
C8 C7 U1 O1 88.3(5) . .
C1 C7 U1 O2 -50.3(5) . .
C8 C7 U1 O2 160.5(5) . .
C1 C7 U1 C6 127.6(6) . .
C8 C7 U1 C6 -21.7(5) . .
C1 C7 U1 C2 17.6(5) . .
C8 C7 U1 C2 -131.6(6) . .
C1 C7 U1 C8 149.2(8) . .
C8 C7 U1 C1 -149.2(8) . .
C1 C7 U1 C3 42.4(5) . .
C8 C7 U1 C3 -106.8(5) . .
C1 C7 U1 C17 -34(2) . .
C8 C7 U1 C17 176.5(18) . .
C1 C7 U1 C5 101.9(6) . .
C8 C7 U1 C5 -47.4(5) . .
C1 C7 U1 C20 -163.5(6) . .
C8 C7 U1 C20 47.2(8) . .
C1 C7 U1 C4 72.4(5) . .
C8 C7 U1 C4 -76.8(5) . .
C2 C3 U1 O1 -16.8(8) . .
C4 C3 U1 O1 128.8(6) . .
C2 C3 U1 O2 47.1(5) . .
C4 C3 U1 O2 -167.3(5) . .
C2 C3 U1 C6 -104.5(6) . .
C4 C3 U1 C6 41.1(6) . .
C4 C3 U1 C2 145.6(9) . .
C2 C3 U1 C8 -74.9(5) . .
C4 C3 U1 C8 70.7(6) . .
C2 C3 U1 C1 -21.3(5) . .
C4 C3 U1 C1 124.3(6) . .
C2 C3 U1 C7 -45.2(5) . .
C4 C3 U1 C7 100.4(6) . .
C2 C3 U1 C17 124.2(6) . .
C4 C3 U1 C17 -90.2(6) . .
C2 C3 U1 C5 -127.7(6) . .
C4 C3 U1 C5 17.9(5) . .
C2 C3 U1 C20 159.6(6) . .
C4 C3 U1 C20 -54.8(8) . .
C2 C3 U1 C4 -145.6(9) . .
C18 C17 U1 O1 -124.3(8) . .
C16 C17 U1 O1 -14.6(7) . .
C220 C17 U1 O1 131.6(15) . .
C215 C17 U1 O1 89.7(15) . .
C18 C17 U1 O2 167.2(8) . .
C16 C17 U1 O2 -83.1(7) . .
C220 C17 U1 O2 63.0(15) . .
C215 C17 U1 O2 21.1(15) . .
C18 C17 U1 C6 -8.4(10) . .
C16 C17 U1 C6 101.3(8) . .
C220 C17 U1 C6 -112.5(14) . .
C215 C17 U1 C6 -154.4(15) . .
C18 C17 U1 C2 103.1(7) . .
C16 C17 U1 C2 -147.2(6) . .
C220 C17 U1 C2 -1.0(16) . .
C215 C17 U1 C2 -42.9(16) . .
C18 C17 U1 C8 -34.5(15) . .
C16 C17 U1 C8 75.2(14) . .
C220 C17 U1 C8 -138.6(14) . .
C215 C17 U1 C8 179.5(14) . .
C18 C17 U1 C1 124.2(7) . .
C16 C17 U1 C1 -126.1(6) . .
C220 C17 U1 C1 20.0(17) . .
C215 C17 U1 C1 -21.9(18) . .
C18 C17 U1 C7 150.7(16) . .
C16 C17 U1 C7 -99.6(17) . .
C220 C17 U1 C7 47(3) . .
C215 C17 U1 C7 5(3) . .
C18 C17 U1 C3 75.8(8) . .
C16 C17 U1 C3 -174.5(7) . .
C220 C17 U1 C3 -28.3(15) . .
C215 C17 U1 C3 -70.2(16) . .
C18 C17 U1 C5 16.8(8) . .
C16 C17 U1 C5 126.5(7) . .
C220 C17 U1 C5 -87.4(15) . .
C215 C17 U1 C5 -129.3(15) . .
C18 C17 U1 C20 -72.2(7) . .
C16 C17 U1 C20 37.5(6) . .
C220 C17 U1 C20 -176.3(17) . .
C215 C17 U1 C20 141.8(18) . .
C18 C17 U1 C4 45.1(8) . .
C16 C17 U1 C4 154.8(7) . .
C220 C17 U1 C4 -59.1(15) . .
C215 C17 U1 C4 -100.9(16) . .
C4 C5 U1 O1 -159.9(5) . .
C6 C5 U1 O1 -11.3(6) . .
C4 C5 U1 O2 -28.8(9) . .
C6 C5 U1 O2 119.9(6) . .
C4 C5 U1 C6 -148.7(8) . .
C4 C5 U1 C2 -42.2(5) . .
C6 C5 U1 C2 106.5(5) . .
C4 C5 U1 C8 -129.1(6) . .
C6 C5 U1 C8 19.5(5) . .
C4 C5 U1 C1 -72.6(5) . .
C6 C5 U1 C1 76.0(5) . .
C4 C5 U1 C7 -102.6(6) . .
C6 C5 U1 C7 46.1(5) . .
C4 C5 U1 C3 -18.1(5) . .
C6 C5 U1 C3 130.6(6) . .
C4 C5 U1 C17 69.5(6) . .
C6 C5 U1 C17 -141.8(5) . .
C4 C5 U1 C20 119.8(6) . .
C6 C5 U1 C20 -91.5(6) . .
C6 C5 U1 C4 148.7(8) . .
C19 C20 U1 O1 -155.2(10) . .
C16 C20 U1 O1 88.2(7) . .
C212 C20 U1 O1 -52.7(15) . .
C217 C20 U1 O1 -12.1(15) . .
C19 C20 U1 O2 135.7(9) . .
C16 C20 U1 O2 19.0(7) . .
C212 C20 U1 O2 -121.8(15) . .
C217 C20 U1 O2 -81.3(15) . .
C19 C20 U1 C6 -60.7(9) . .
C16 C20 U1 C6 -177.3(7) . .
C212 C20 U1 C6 41.8(16) . .
C217 C20 U1 C6 82.4(15) . .
C19 C20 U1 C2 62.2(18) . .
C16 C20 U1 C2 -54.4(17) . .
C212 C20 U1 C2 164.7(15) . .
C217 C20 U1 C2 -154.7(15) . .
C19 C20 U1 C8 -90.0(9) . .
C16 C20 U1 C8 153.4(6) . .
C212 C20 U1 C8 12.5(17) . .
C217 C20 U1 C8 53.1(16) . .
C19 C20 U1 C1 -149.9(11) . .
C16 C20 U1 C1 93.4(13) . .
C212 C20 U1 C1 -47(2) . .
C217 C20 U1 C1 -7(2) . .
C19 C20 U1 C7 -114.6(9) . .
C16 C20 U1 C7 128.8(6) . .
C212 C20 U1 C7 -12.1(18) . .
C217 C20 U1 C7 28.5(17) . .
C19 C20 U1 C3 26.8(12) . .
C16 C20 U1 C3 -89.9(9) . .
C212 C20 U1 C3 129.3(15) . .
C217 C20 U1 C3 169.8(14) . .
C19 C20 U1 C17 76.5(9) . .
C16 C20 U1 C17 -40.2(6) . .
C212 C20 U1 C17 179.0(18) . .
C217 C20 U1 C17 -140.5(17) . .
C19 C20 U1 C5 -29.3(10) . .
C16 C20 U1 C5 -145.9(7) . .
C212 C20 U1 C5 73.2(16) . .
C217 C20 U1 C5 113.8(15) . .
C19 C20 U1 C4 -0.5(10) . .
C16 C20 U1 C4 -117.1(7) . .
C212 C20 U1 C4 102.0(16) . .
C217 C20 U1 C4 142.6(15) . .
C5 C4 U1 O1 38.8(9) . .
C3 C4 U1 O1 -109.9(7) . .
C5 C4 U1 O2 163.8(5) . .
C3 C4 U1 O2 15.2(6) . .
C5 C4 U1 C6 18.2(5) . .
C3 C4 U1 C6 -130.5(6) . .
C5 C4 U1 C2 128.9(6) . .
C3 C4 U1 C2 -19.7(5) . .
C5 C4 U1 C8 42.3(5) . .
C3 C4 U1 C8 -106.4(6) . .
C5 C4 U1 C1 102.9(6) . .
C3 C4 U1 C1 -45.8(5) . .
C5 C4 U1 C7 73.1(5) . .
C3 C4 U1 C7 -75.6(6) . .
C5 C4 U1 C3 148.7(9) . .
C5 C4 U1 C17 -117.3(6) . .
C3 C4 U1 C17 94.1(6) . .
C3 C4 U1 C5 -148.7(9) . .
C5 C4 U1 C20 -69.7(6) . .
C3 C4 U1 C20 141.7(6) . .
